data_4072657
loop_
_publ_author_name
'Baber, R. Angharad'
'Haddow, Mairi F.'
'Middleton, Ann J.'
'Orpen, A. Guy'
'Pringle, Paul G.'
'Haynes, Anthony'
'Williams, Gary L.'
'Papp, Rainer'

_publ_section_title
;
 Ligand Stereoelectronic Effects in Complexes of Phospholanes,
 Phosphinanes, and Phosphepanes and Their Implications for
 Hydroformylation Catalysis
;
_journal_issue 3
_journal_name_full Organometallics
_journal_page_first 713
_journal_paper_doi 10.1021/om060912v
_journal_volume 26
_journal_year 2007
_chemical_formula_moiety 'C21 H42 Cl O P2 Rh'
_chemical_formula_sum 'C21 H42 Cl O P2 Rh'
_chemical_formula_weight 510.85
_chemical_name_systematic
; 
 ? 
;
_space_group_IT_number 14
_symmetry_cell_setting monoclinic
_symmetry_space_group_name_Hall '-P 2yn'
_symmetry_space_group_name_H-M 'P 1 21/n 1'
_atom_sites_solution_hydrogens geom
_atom_sites_solution_primary direct
_atom_sites_solution_secondary difmap
_audit_creation_method SHELXL-97
_cell_angle_alpha 90.00
_cell_angle_beta 108.41(3)
_cell_angle_gamma 90.00
_cell_formula_units_Z 2
_cell_length_a 8.5201(17)
_cell_length_b 12.871(3)
_cell_length_c 11.488(2)
_cell_measurement_reflns_used 3136
_cell_measurement_temperature 100(2)
_cell_measurement_theta_max 27.46
_cell_measurement_theta_min 2.45
_cell_volume 1195.3(5)
_computing_cell_refinement 'Bruker SMART'
_computing_data_collection 'Bruker SMART'
_computing_data_reduction 'Bruker SAINT'
_computing_molecular_graphics 'Bruker SHELXTL'
_computing_publication_material 'Bruker SHELXTL'
_computing_structure_refinement 'SHELXL-97 (Sheldrick, 1997)'
_computing_structure_solution 'SHELXS-97 (Sheldrick, 1990)'
_diffrn_ambient_temperature 100(2)
_diffrn_detector_area_resol_mean 8.5
_diffrn_measured_fraction_theta_full 0.846
_diffrn_measured_fraction_theta_max 0.846
_diffrn_measurement_device_type 'CCD area detector'
_diffrn_measurement_method 'omega scans'
_diffrn_radiation_monochromator graphite
_diffrn_radiation_source 'fine-focus sealed tube'
_diffrn_radiation_type MoK\a
_diffrn_radiation_wavelength 0.71073
_diffrn_reflns_av_R_equivalents 0.0190
_diffrn_reflns_av_sigmaI/netI 0.0395
_diffrn_reflns_limit_h_max 11
_diffrn_reflns_limit_h_min -11
_diffrn_reflns_limit_k_max 10
_diffrn_reflns_limit_k_min -12
_diffrn_reflns_limit_l_max 6
_diffrn_reflns_limit_l_min -14
_diffrn_reflns_number 3744
_diffrn_reflns_theta_full 27.48
_diffrn_reflns_theta_max 27.48
_diffrn_reflns_theta_min 2.45
_diffrn_standards_decay_% 0
_diffrn_standards_number 0
_exptl_absorpt_coefficient_mu 0.968
_exptl_absorpt_correction_T_max 0.955898
_exptl_absorpt_correction_T_min 0.781788
_exptl_absorpt_correction_type multi-scan
_exptl_absorpt_process_details SADABS
_exptl_crystal_colour yellow
_exptl_crystal_density_diffrn 1.419
_exptl_crystal_density_method 'not measured'
_exptl_crystal_description plate
_exptl_crystal_F_000 536
_exptl_crystal_size_max 0.20
_exptl_crystal_size_mid 0.20
_exptl_crystal_size_min 0.05
_refine_diff_density_max 0.578
_refine_diff_density_min -0.518
_refine_diff_density_rms 0.076
_refine_ls_extinction_method none
_refine_ls_goodness_of_fit_ref 0.927
_refine_ls_hydrogen_treatment constr
_refine_ls_matrix_type full
_refine_ls_number_parameters 136
_refine_ls_number_reflns 2314
_refine_ls_number_restraints 0
_refine_ls_restrained_S_all 0.927
_refine_ls_R_factor_all 0.0323
_refine_ls_R_factor_gt 0.0264
_refine_ls_shift/su_max 0.000
_refine_ls_shift/su_mean 0.000
_refine_ls_structure_factor_coef Fsqd
_refine_ls_weighting_details 'calc w=1/[\s^2^(Fo^2^)+(0.0299P)^2^+0.0000P] where P=(Fo^2^+2Fc^2^)/3'
_refine_ls_weighting_scheme calc
_refine_ls_wR_factor_gt 0.0578
_refine_ls_wR_factor_ref 0.0592
_reflns_number_gt 1964
_reflns_number_total 2314
_reflns_threshold_expression >2sigma(I)
_cod_data_source_file om060912vsi20061106_014644.cif
_cod_data_source_block 5b7_bowzersad
_cod_original_sg_symbol_H-M P21/n
_cod_database_code 4072657

loop_
_symmetry_equiv_pos_as_xyz
'x, y, z'
'-x+1/2, y+1/2, -z+1/2'
'-x, -y, -z'
'x-1/2, -y-1/2, z-1/2'

loop_
_atom_site_label
_atom_site_type_symbol
_atom_site_fract_x
_atom_site_fract_y
_atom_site_fract_z
_atom_site_U_iso_or_equiv
_atom_site_adp_type
_atom_site_occupancy
_atom_site_symmetry_multiplicity
_atom_site_calc_flag
_atom_site_refinement_flags
_atom_site_disorder_assembly
_atom_site_disorder_group
Rh1 Rh 0.0000 1.0000 1.0000 0.01332(9) Uani 1 2 d S . .
P1 P 0.01649(7) 0.93815(5) 0.81447(5) 0.01426(15) Uani 1 1 d . A .
Cl1 Cl 0.1422(3) 1.1552(3) 0.9789(2) 0.0201(9) Uani 0.50 1 d P A 1
C11 C 0.1129(12) 1.1113(8) 0.9873(9) 0.017(2) Uani 0.50 1 d P A 2
O1 O 0.1788(12) 1.1885(8) 0.9767(9) 0.031(2) Uani 0.50 1 d P A 2
C1 C 0.0295(3) 1.0367(2) 0.7022(2) 0.0198(6) Uani 1 1 d . . .
H1A H 0.1338 1.0759 0.7369 0.024 Uiso 1 1 calc R A .
H1B H 0.0360 1.0006 0.6278 0.024 Uiso 1 1 calc R . .
C2 C -0.1134(3) 1.1144(2) 0.6637(2) 0.0249(6) Uani 1 1 d . A .
H2A H -0.0913 1.1638 0.6046 0.030 Uiso 1 1 calc R . .
H2B H -0.1135 1.1548 0.7371 0.030 Uiso 1 1 calc R . .
C3 C -0.2865(3) 1.0690(2) 0.6056(2) 0.0282(7) Uani 1 1 d . . .
H3A H -0.2827 1.0189 0.5412 0.034 Uiso 1 1 calc R A .
H3B H -0.3626 1.1258 0.5653 0.034 Uiso 1 1 calc R . .
C4 C -0.3574(3) 1.0139(2) 0.6964(2) 0.0261(6) Uani 1 1 d . A .
H4A H -0.3081 1.0460 0.7781 0.031 Uiso 1 1 calc R . .
H4B H -0.4779 1.0273 0.6708 0.031 Uiso 1 1 calc R . .
C5 C -0.3305(3) 0.8969(2) 0.7098(2) 0.0230(6) Uani 1 1 d . . .
H5A H -0.4092 0.8628 0.6375 0.028 Uiso 1 1 calc R A .
H5B H -0.3586 0.8738 0.7830 0.028 Uiso 1 1 calc R . .
C6 C -0.1553(3) 0.8582(2) 0.7220(2) 0.0202(6) Uani 1 1 d . A .
H6A H -0.1458 0.8520 0.6386 0.024 Uiso 1 1 calc R . .
H6B H -0.1425 0.7876 0.7580 0.024 Uiso 1 1 calc R . .
C7 C 0.2043(3) 0.8556(2) 0.8347(2) 0.0206(6) Uani 1 1 d . . .
C8 C 0.1955(3) 0.7616(2) 0.9145(3) 0.0342(7) Uani 1 1 d . A .
H8A H 0.0990 0.7192 0.8720 0.051 Uiso 1 1 calc R . .
H8B H 0.1858 0.7857 0.9928 0.051 Uiso 1 1 calc R . .
H8C H 0.2963 0.7199 0.9297 0.051 Uiso 1 1 calc R . .
C9 C 0.2197(3) 0.8174(2) 0.7133(2) 0.0322(7) Uani 1 1 d . A .
H9A H 0.3190 0.7742 0.7290 0.048 Uiso 1 1 calc R . .
H9B H 0.2281 0.8771 0.6627 0.048 Uiso 1 1 calc R . .
H9C H 0.1219 0.7762 0.6700 0.048 Uiso 1 1 calc R . .
C10 C 0.3569(3) 0.9204(2) 0.9027(3) 0.0337(7) Uani 1 1 d . A .
H10A H 0.4565 0.8775 0.9184 0.050 Uiso 1 1 calc R . .
H10B H 0.3467 0.9447 0.9808 0.050 Uiso 1 1 calc R . .
H10C H 0.3651 0.9803 0.8523 0.050 Uiso 1 1 calc R . .

loop_
_atom_site_aniso_label
_atom_site_aniso_U_11
_atom_site_aniso_U_22
_atom_site_aniso_U_33
_atom_site_aniso_U_23
_atom_site_aniso_U_13
_atom_site_aniso_U_12
Rh1 0.01344(12) 0.0149(2) 0.01265(12) -0.00188(11) 0.00559(8) -0.00169(11)
P1 0.0144(3) 0.0160(4) 0.0128(3) -0.0016(2) 0.0050(2) -0.0005(3)
Cl1 0.0333(15) 0.010(3) 0.0208(8) -0.0016(16) 0.0135(9) -0.0074(15)
C11 0.025(4) 0.005(7) 0.020(3) -0.001(4) 0.004(3) 0.000(4)
O1 0.053(5) 0.015(6) 0.030(2) 0.001(3) 0.022(3) -0.019(3)
C1 0.0250(12) 0.0197(17) 0.0161(11) 0.0004(10) 0.0088(9) -0.0030(10)
C2 0.0282(13) 0.0196(18) 0.0257(13) 0.0045(11) 0.0066(11) 0.0012(11)
C3 0.0266(13) 0.029(2) 0.0252(13) 0.0053(12) 0.0023(10) 0.0058(12)
C4 0.0196(11) 0.029(2) 0.0292(13) 0.0002(12) 0.0068(10) 0.0033(12)
C5 0.0146(11) 0.0305(19) 0.0217(12) -0.0021(11) 0.0024(9) -0.0050(11)
C6 0.0207(12) 0.0216(18) 0.0164(11) -0.0048(10) 0.0034(9) -0.0028(11)
C7 0.0185(11) 0.0245(18) 0.0206(12) -0.0028(10) 0.0087(9) 0.0035(11)
C8 0.0317(15) 0.035(2) 0.0416(16) 0.0146(14) 0.0189(13) 0.0153(13)
C9 0.0333(15) 0.039(2) 0.0287(14) -0.0030(13) 0.0163(12) 0.0131(13)
C10 0.0162(12) 0.043(2) 0.0414(16) -0.0100(14) 0.0083(11) 0.0012(12)

loop_
_atom_type_symbol
_atom_type_description
_atom_type_scat_dispersion_real
_atom_type_scat_dispersion_imag
_atom_type_scat_source
C C 0.0033 0.0016 'International Tables Vol C Tables 4.2.6.8 and 6.1.1.4'
H H 0.0000 0.0000 'International Tables Vol C Tables 4.2.6.8 and 6.1.1.4'
O O 0.0106 0.0060 'International Tables Vol C Tables 4.2.6.8 and 6.1.1.4'
P P 0.1023 0.0942 'International Tables Vol C Tables 4.2.6.8 and 6.1.1.4'
Cl Cl 0.1484 0.1585 'International Tables Vol C Tables 4.2.6.8 and 6.1.1.4'
Rh Rh -1.1178 0.9187 'International Tables Vol C Tables 4.2.6.8 and 6.1.1.4'

loop_
_geom_angle_atom_site_label_1
_geom_angle_atom_site_label_2
_geom_angle_atom_site_label_3
_geom_angle
_geom_angle_site_symmetry_1
_geom_angle_site_symmetry_3
_geom_angle_publ_flag
C11 Rh1 C11 179.999(2) 3_577 . ?
C11 Rh1 P1 90.6(4) 3_577 3_577 ?
C11 Rh1 P1 89.4(4) . 3_577 ?
C11 Rh1 P1 89.4(4) 3_577 . ?
C11 Rh1 P1 90.6(4) . . ?
P1 Rh1 P1 180.0 3_577 . ?
C11 Rh1 Cl1 2.5(4) 3_577 3_577 ?
C11 Rh1 Cl1 177.5(4) . 3_577 ?
P1 Rh1 Cl1 90.79(6) 3_577 3_577 ?
P1 Rh1 Cl1 89.21(6) . 3_577 ?
C11 Rh1 Cl1 177.5(4) 3_577 . ?
C11 Rh1 Cl1 2.5(4) . . ?
P1 Rh1 Cl1 89.21(6) 3_577 . ?
P1 Rh1 Cl1 90.79(6) . . ?
Cl1 Rh1 Cl1 179.999(1) 3_577 . ?
C6 P1 C1 101.27(12) . . yes
C6 P1 C7 104.39(12) . . yes
C1 P1 C7 103.90(11) . . yes
C6 P1 Rh1 117.17(8) . . ?
C1 P1 Rh1 116.26(8) . . ?
C7 P1 Rh1 112.19(8) . . ?
O1 C11 Rh1 175.8(14) . . ?
C2 C1 P1 115.83(17) . . ?
C2 C1 H1A 108.3 . . ?
P1 C1 H1A 108.3 . . ?
C2 C1 H1B 108.3 . . ?
P1 C1 H1B 108.3 . . ?
H1A C1 H1B 107.4 . . ?
C1 C2 C3 116.5(2) . . ?
C1 C2 H2A 108.2 . . ?
C3 C2 H2A 108.2 . . ?
C1 C2 H2B 108.2 . . ?
C3 C2 H2B 108.2 . . ?
H2A C2 H2B 107.3 . . ?
C2 C3 C4 114.4(2) . . ?
C2 C3 H3A 108.7 . . ?
C4 C3 H3A 108.7 . . ?
C2 C3 H3B 108.7 . . ?
C4 C3 H3B 108.7 . . ?
H3A C3 H3B 107.6 . . ?
C5 C4 C3 116.6(2) . . ?
C5 C4 H4A 108.2 . . ?
C3 C4 H4A 108.2 . . ?
C5 C4 H4B 108.2 . . ?
C3 C4 H4B 108.2 . . ?
H4A C4 H4B 107.3 . . ?
C4 C5 C6 116.1(2) . . ?
C4 C5 H5A 108.3 . . ?
C6 C5 H5A 108.3 . . ?
C4 C5 H5B 108.3 . . ?
C6 C5 H5B 108.3 . . ?
H5A C5 H5B 107.4 . . ?
C5 C6 P1 116.51(18) . . ?
C5 C6 H6A 108.2 . . ?
P1 C6 H6A 108.2 . . ?
C5 C6 H6B 108.2 . . ?
P1 C6 H6B 108.2 . . ?
H6A C6 H6B 107.3 . . ?
C9 C7 C8 109.1(2) . . ?
C9 C7 C10 109.7(2) . . ?
C8 C7 C10 108.5(2) . . ?
C9 C7 P1 112.78(17) . . ?
C8 C7 P1 108.71(16) . . ?
C10 C7 P1 108.00(18) . . ?
C7 C8 H8A 109.5 . . ?
C7 C8 H8B 109.5 . . ?
H8A C8 H8B 109.5 . . ?
C7 C8 H8C 109.5 . . ?
H8A C8 H8C 109.5 . . ?
H8B C8 H8C 109.5 . . ?
C7 C9 H9A 109.5 . . ?
C7 C9 H9B 109.5 . . ?
H9A C9 H9B 109.5 . . ?
C7 C9 H9C 109.5 . . ?
H9A C9 H9C 109.5 . . ?
H9B C9 H9C 109.5 . . ?
C7 C10 H10A 109.5 . . ?
C7 C10 H10B 109.5 . . ?
H10A C10 H10B 109.5 . . ?
C7 C10 H10C 109.5 . . ?
H10A C10 H10C 109.5 . . ?
H10B C10 H10C 109.5 . . ?

loop_
_geom_bond_atom_site_label_1
_geom_bond_atom_site_label_2
_geom_bond_distance
_geom_bond_site_symmetry_2
_geom_bond_publ_flag
Rh1 C11 1.757(8) 3_577 ?
Rh1 C11 1.757(8) . yes
Rh1 P1 2.3206(7) 3_577 ?
Rh1 P1 2.3207(7) . yes
Rh1 Cl1 2.388(3) 3_577 ?
Rh1 Cl1 2.388(3) . yes
P1 C6 1.830(2) . yes
P1 C1 1.837(2) . yes
P1 C7 1.872(2) . yes
C11 O1 1.167(11) . ?
C1 C2 1.528(3) . ?
C1 H1A 0.9900 . ?
C1 H1B 0.9900 . ?
C2 C3 1.530(4) . ?
C2 H2A 0.9900 . ?
C2 H2B 0.9900 . ?
C3 C4 1.534(4) . ?
C3 H3A 0.9900 . ?
C3 H3B 0.9900 . ?
C4 C5 1.524(4) . ?
C4 H4A 0.9900 . ?
C4 H4B 0.9900 . ?
C5 C6 1.538(3) . ?
C5 H5A 0.9900 . ?
C5 H5B 0.9900 . ?
C6 H6A 0.9900 . ?
C6 H6B 0.9900 . ?
C7 C9 1.524(3) . ?
C7 C8 1.534(4) . ?
C7 C10 1.534(4) . ?
C8 H8A 0.9800 . ?
C8 H8B 0.9800 . ?
C8 H8C 0.9800 . ?
C9 H9A 0.9800 . ?
C9 H9B 0.9800 . ?
C9 H9C 0.9800 . ?
C10 H10A 0.9800 . ?
C10 H10B 0.9800 . ?
C10 H10C 0.9800 . ?

loop_
_geom_torsion_atom_site_label_1
_geom_torsion_atom_site_label_2
_geom_torsion_atom_site_label_3
_geom_torsion_atom_site_label_4
_geom_torsion
_geom_torsion_site_symmetry_1
C11 Rh1 P1 C6 30.7(4) 3_577
C11 Rh1 P1 C6 -149.3(4) .
Cl1 Rh1 P1 C6 33.27(12) 3_577
Cl1 Rh1 P1 C6 -146.73(12) .
C11 Rh1 P1 C1 150.6(4) 3_577
C11 Rh1 P1 C1 -29.4(4) .
Cl1 Rh1 P1 C1 153.15(12) 3_577
Cl1 Rh1 P1 C1 -26.85(12) .
C11 Rh1 P1 C7 -90.0(4) 3_577
C11 Rh1 P1 C7 90.0(4) .
Cl1 Rh1 P1 C7 -87.47(12) 3_577
Cl1 Rh1 P1 C7 92.53(12) .
C6 P1 C1 C2 69.9(2) .
C7 P1 C1 C2 178.02(19) .
Rh1 P1 C1 C2 -58.2(2) .
P1 C1 C2 C3 -59.0(3) .
C1 C2 C3 C4 73.3(3) .
C2 C3 C4 C5 -93.9(3) .
C3 C4 C5 C6 45.4(3) .
C4 C5 C6 P1 38.8(3) .
C1 P1 C6 C5 -83.2(2) .
C7 P1 C6 C5 169.05(18) .
Rh1 P1 C6 C5 44.3(2) .
C6 P1 C7 C9 54.0(2) .
C1 P1 C7 C9 -51.7(2) .
Rh1 P1 C7 C9 -178.11(17) .
C6 P1 C7 C8 -67.1(2) .
C1 P1 C7 C8 -172.81(18) .
Rh1 P1 C7 C8 60.80(19) .
C6 P1 C7 C10 175.40(18) .
C1 P1 C7 C10 69.65(19) .
Rh1 P1 C7 C10 -56.74(19) .
